data_7700798
loop_
_publ_author_name
'Gao, Feng'
'Wang, Lei'
'Zhu, Guang-Zhou'
'Liu, Yu-Han'
'Yang, Han'
'Li, Xiang'
'Yang, Ke'

_publ_section_title
;
 Controllable syntheses and magnetic properties of novel homoleptic
 triple-decker lanthanide complexes.
;
_journal_issue 35
_journal_name_full 'Dalton transactions (Cambridge, England : 2003)'
_journal_page_first 13360
_journal_page_last 13368
_journal_paper_doi 10.1039/c9dt02565k
_journal_volume 48
_journal_year 2019
_chemical_formula_sum 'C65 H52 Cl5 Dy2 N8 O6'
_chemical_formula_weight 1543.39
_space_group_crystal_system triclinic
_space_group_IT_number 2
_space_group_name_Hall '-P 1'
_space_group_name_H-M_alt 'P -1'
_symmetry_space_group_name_Hall '-P 1'
_symmetry_space_group_name_H-M 'P -1'
_atom_sites_solution_hydrogens geom
_atom_sites_solution_primary direct
_atom_sites_solution_secondary difmap
_audit_creation_method SHELXL-2018/3
_audit_update_record
;
2019-01-05 deposited with the CCDC.    2019-08-09 downloaded from the CCDC.
;
_cell_angle_alpha 87.315(2)
_cell_angle_beta 88.8680(10)
_cell_angle_gamma 77.966(2)
_cell_formula_units_Z 2
_cell_length_a 13.0047(6)
_cell_length_b 13.2374(7)
_cell_length_c 17.8578(8)
_cell_measurement_reflns_used 8459
_cell_measurement_temperature 296(2)
_cell_measurement_theta_max 25.11
_cell_measurement_theta_min 3.10
_cell_volume 3003.2(3)
_computing_cell_refinement 'Bruker SMART'
_computing_data_collection 'Bruker SMART'
_computing_data_reduction 'Bruker SAINT'
_computing_molecular_graphics 'Bruker SHELXTL'
_computing_publication_material 'Bruker SHELXTL'
_computing_structure_refinement 'SHELXL-2018/3 (Sheldrick, 2018)'
_computing_structure_solution 'Bruker SHELXTL'
_diffrn_ambient_temperature 296(2)
_diffrn_measured_fraction_theta_full 0.993
_diffrn_measured_fraction_theta_max 0.986
_diffrn_measurement_device_type 'APEX2 CCD detector'
_diffrn_measurement_method 'phi and omega scans'
_diffrn_radiation_type MoK\a
_diffrn_radiation_wavelength 0.71073
_diffrn_reflns_av_R_equivalents 0.0695
_diffrn_reflns_av_unetI/netI 0.0711
_diffrn_reflns_Laue_measured_fraction_full 0.993
_diffrn_reflns_Laue_measured_fraction_max 0.986
_diffrn_reflns_limit_h_max 15
_diffrn_reflns_limit_h_min -15
_diffrn_reflns_limit_k_max 15
_diffrn_reflns_limit_k_min -15
_diffrn_reflns_limit_l_max 21
_diffrn_reflns_limit_l_min -21
_diffrn_reflns_number 35334
_diffrn_reflns_point_group_measured_fraction_full 0.993
_diffrn_reflns_point_group_measured_fraction_max 0.986
_diffrn_reflns_theta_full 25.242
_diffrn_reflns_theta_max 25.453
_diffrn_reflns_theta_min 3.099
_exptl_absorpt_coefficient_mu 2.752
_exptl_absorpt_correction_T_max 0.7452
_exptl_absorpt_correction_T_min 0.6511
_exptl_absorpt_correction_type multi-scan
_exptl_absorpt_process_details SADABS
_exptl_crystal_colour yellow
_exptl_crystal_density_diffrn 1.707
_exptl_crystal_density_method 'not measured'
_exptl_crystal_description block
_exptl_crystal_F_000 1526
_exptl_crystal_size_max 0.230
_exptl_crystal_size_mid 0.110
_exptl_crystal_size_min 0.080
_refine_diff_density_max 1.042
_refine_diff_density_min -1.414
_refine_diff_density_rms 0.125
_refine_ls_extinction_method none
_refine_ls_goodness_of_fit_ref 1.010
_refine_ls_hydrogen_treatment constr
_refine_ls_matrix_type full
_refine_ls_number_parameters 772
_refine_ls_number_reflns 10970
_refine_ls_number_restraints 6
_refine_ls_restrained_S_all 1.013
_refine_ls_R_factor_all 0.0759
_refine_ls_R_factor_gt 0.0371
_refine_ls_shift/su_max 0.006
_refine_ls_shift/su_mean 0.000
_refine_ls_structure_factor_coef Fsqd
_refine_ls_weighting_details 'w=1/[\s^2^(Fo^2^)+(0.0318P)^2^+0.8329P] where P=(Fo^2^+2Fc^2^)/3'
_refine_ls_weighting_scheme calc
_refine_ls_wR_factor_gt 0.0678
_refine_ls_wR_factor_ref 0.0786
_reflns_Friedel_coverage 0.000
_reflns_number_gt 7574
_reflns_number_total 10970
_reflns_threshold_expression 'I > 2\s(I)'
_cod_data_source_file c9dt02565k2.cif
_cod_data_source_block 1
_cod_depositor_comments 'Adding full bibliography for 7700797--7700800.cif.'
_cod_database_code 7700798
_shelx_shelxl_version_number 2018/3
_shelx_space_group_comment
;
The symmetry employed for this shelxl refinement is uniquely defined
by the following loop, which should always be used as a source of
symmetry information in preference to the above space-group names.
They are only intended as comments.
;
_shelx_estimated_absorpt_t_min 0.570
_shelx_estimated_absorpt_t_max 0.810

loop_
_space_group_symop_operation_xyz
'x, y, z'
'-x, -y, -z'

loop_
_atom_site_label
_atom_site_type_symbol
_atom_site_fract_x
_atom_site_fract_y
_atom_site_fract_z
_atom_site_U_iso_or_equiv
_atom_site_adp_type
_atom_site_occupancy
_atom_site_site_symmetry_order
_atom_site_calc_flag
_atom_site_refinement_flags_posn
_atom_site_refinement_flags_adp
_atom_site_refinement_flags_occupancy
C1A C 0.9193(4) 0.6540(4) 0.2963(3) 0.0271(13) Uani 1 1 d . . .
C2A C 0.9614(4) 0.5484(4) 0.2909(3) 0.0276(13) Uani 1 1 d . . .
C3A C 1.0382(4) 0.5162(5) 0.2369(3) 0.0366(14) Uani 1 1 d . . .
H3A H 1.066975 0.446204 0.233033 0.044 Uiso 1 1 calc R U .
C4A C 1.0721(5) 0.5884(5) 0.1888(3) 0.0433(16) Uani 1 1 d . . .
H4A H 1.122344 0.566343 0.152053 0.052 Uiso 1 1 calc R U .
C5A C 1.0321(5) 0.6920(5) 0.1953(3) 0.0451(16) Uani 1 1 d . . .
H5A H 1.056031 0.739829 0.163311 0.054 Uiso 1 1 calc R U .
C6A C 0.9567(4) 0.7257(5) 0.2487(3) 0.0355(14) Uani 1 1 d . . .
H6A H 0.930490 0.796160 0.253232 0.043 Uiso 1 1 calc R U .
C7A C 0.7633(4) 0.7592(4) 0.3340(3) 0.0317(13) Uani 1 1 d . . .
H7A H 0.770562 0.794463 0.288578 0.038 Uiso 1 1 calc R U .
C8A C 0.5162(5) 0.9321(5) 0.3897(3) 0.0422(16) Uani 1 1 d . . .
C9A C 0.6065(4) 0.8925(5) 0.3534(3) 0.0425(16) Uani 1 1 d . . .
H9A H 0.627305 0.928377 0.311763 0.051 Uiso 1 1 calc R U .
C10A C 0.6697(4) 0.7973(4) 0.3780(3) 0.0304(13) Uani 1 1 d . . .
C11A C 0.6384(4) 0.7411(5) 0.4395(3) 0.0354(14) Uani 1 1 d . . .
C12A C 0.5414(4) 0.7866(5) 0.4748(4) 0.0488(17) Uani 1 1 d . . .
H12A H 0.517425 0.751413 0.515562 0.059 Uiso 1 1 calc R U .
C13A C 0.4831(5) 0.8791(5) 0.4509(4) 0.0514(18) Uani 1 1 d . . .
H13A H 0.420844 0.906974 0.475778 0.062 Uiso 1 1 calc R U .
C14A C 0.9158(4) 0.3896(4) 0.3210(3) 0.0309(13) Uani 1 1 d . . .
H14A H 0.948938 0.370544 0.275718 0.037 Uiso 1 1 calc R U .
C15A C 0.8317(5) 0.1426(5) 0.3601(4) 0.0454(17) Uani 1 1 d . . .
C16A C 0.8813(5) 0.2168(5) 0.3293(3) 0.0429(16) Uani 1 1 d . . .
H16A H 0.924505 0.202369 0.287353 0.051 Uiso 1 1 calc R U .
C17A C 0.8675(4) 0.3139(4) 0.3601(3) 0.0316(13) Uani 1 1 d . . .
C18A C 0.7997(4) 0.3369(5) 0.4244(3) 0.0328(14) Uani 1 1 d . . .
C19A C 0.7510(4) 0.2575(5) 0.4538(3) 0.0388(15) Uani 1 1 d . . .
H19A H 0.706309 0.270144 0.495152 0.047 Uiso 1 1 calc R U .
C20A C 0.7680(5) 0.1621(5) 0.4230(4) 0.0475(17) Uani 1 1 d . . .
H20A H 0.736532 0.110557 0.444489 0.057 Uiso 1 1 calc R U .
C21A C 1.0662(4) 0.6585(4) 0.4319(3) 0.0254(12) Uani 1 1 d . . .
C22A C 1.0191(4) 0.7613(4) 0.4466(3) 0.0297(13) Uani 1 1 d . . .
C23A C 1.0582(5) 0.8430(5) 0.4119(3) 0.0391(15) Uani 1 1 d . . .
H23A H 1.027876 0.910201 0.424402 0.047 Uiso 1 1 calc R U .
C24A C 1.1394(5) 0.8284(5) 0.3602(4) 0.0433(16) Uani 1 1 d . . .
C25A C 1.1841(4) 0.7265(5) 0.3467(3) 0.0375(15) Uani 1 1 d . . .
H25A H 1.239195 0.713783 0.312131 0.045 Uiso 1 1 calc R U .
C26A C 1.1519(4) 0.6415(5) 0.3817(3) 0.0318(14) Uani 1 1 d . . .
C27A C 0.9334(4) 0.7889(5) 0.5003(3) 0.0369(15) Uani 1 1 d . . .
H27A H 0.924263 0.854943 0.518509 0.044 Uiso 1 1 calc R U .
C28A C 0.7900(4) 0.7886(5) 0.5785(3) 0.0393(15) Uani 1 1 d . . .
H28A H 0.722735 0.808035 0.553486 0.047 Uiso 1 1 calc R U .
H28B H 0.810143 0.851546 0.592753 0.047 Uiso 1 1 calc R U .
C29A C 0.7778(5) 0.7232(5) 0.6481(3) 0.0469(17) Uani 1 1 d . . .
H29A H 0.739955 0.767918 0.685493 0.056 Uiso 1 1 calc R U .
H29B H 0.847316 0.694333 0.667711 0.056 Uiso 1 1 calc R U .
C30A C 0.7215(5) 0.6351(5) 0.6388(3) 0.0458(17) Uani 1 1 d . . .
H30A H 0.698483 0.612718 0.687684 0.055 Uiso 1 1 calc R U .
H30B H 0.659479 0.659914 0.608554 0.055 Uiso 1 1 calc R U .
C31A C 0.7910(4) 0.4594(5) 0.6387(3) 0.0327(14) Uani 1 1 d . . .
H31A H 0.751447 0.461614 0.682772 0.039 Uiso 1 1 calc R U .
C32A C 1.1762(6) 0.9188(6) 0.3218(5) 0.078(2) Uani 1 1 d . . .
H32A H 1.136343 0.982159 0.340435 0.117 Uiso 1 1 calc R U .
H32B H 1.166217 0.917988 0.268713 0.117 Uiso 1 1 calc R U .
H32C H 1.249421 0.913612 0.331759 0.117 Uiso 1 1 calc R U .
C1B C 0.4315(4) 0.3440(4) 0.1887(3) 0.0267(13) Uani 1 1 d . . .
C2B C 0.4658(4) 0.4359(4) 0.2006(3) 0.0275(13) Uani 1 1 d . . .
C3B C 0.5434(4) 0.4336(5) 0.2539(3) 0.0396(15) Uani 1 1 d . . .
H3B H 0.565876 0.493934 0.263579 0.048 Uiso 1 1 calc R U .
C4B C 0.5866(5) 0.3430(5) 0.2921(3) 0.0435(16) Uani 1 1 d . . .
H4B H 0.638689 0.342428 0.327071 0.052 Uiso 1 1 calc R U .
C5B C 0.5541(5) 0.2527(5) 0.2795(3) 0.0436(16) Uani 1 1 d . . .
H5B H 0.583866 0.191679 0.305808 0.052 Uiso 1 1 calc R U .
C6B C 0.4774(4) 0.2538(5) 0.2276(3) 0.0352(14) Uani 1 1 d . . .
H6B H 0.455953 0.192720 0.218486 0.042 Uiso 1 1 calc R U .
C7B C 0.2835(4) 0.2944(4) 0.1479(3) 0.0307(13) Uani 1 1 d . . .
H7B H 0.298566 0.246894 0.188295 0.037 Uiso 1 1 calc R U .
C8B C 0.0416(5) 0.2123(5) 0.0935(4) 0.0476(17) Uani 1 1 d . . .
C9B C 0.1337(5) 0.2156(5) 0.1268(3) 0.0432(16) Uani 1 1 d . . .
H9B H 0.160895 0.165245 0.163271 0.052 Uiso 1 1 calc R U .
C10B C 0.1885(4) 0.2939(4) 0.1070(3) 0.0277(13) Uani 1 1 d . . .
C11B C 0.1479(4) 0.3715(5) 0.0526(3) 0.0342(14) Uani 1 1 d . . .
C12B C 0.0500(4) 0.3650(5) 0.0196(4) 0.0439(16) Uani 1 1 d . . .
H12B H 0.020806 0.414790 -0.016740 0.053 Uiso 1 1 calc R U .
C13B C -0.0019(5) 0.2878(5) 0.0398(4) 0.0526(18) Uani 1 1 d . . .
H13B H -0.065635 0.285819 0.017875 0.063 Uiso 1 1 calc R U .
C14B C 0.4123(4) 0.6151(5) 0.1821(3) 0.0358(14) Uani 1 1 d . . .
H14B H 0.445331 0.617402 0.227541 0.043 Uiso 1 1 calc R U .
C15B C 0.3386(5) 0.8975(5) 0.1443(3) 0.0409(16) Uani 1 1 d . . .
C16B C 0.3859(5) 0.8024(5) 0.1733(3) 0.0434(16) Uani 1 1 d . . .
H16B H 0.435250 0.797247 0.211030 0.052 Uiso 1 1 calc R U .
C17B C 0.3612(4) 0.7130(4) 0.1471(3) 0.0314(13) Uani 1 1 d . . .
C18B C 0.2821(4) 0.7200(4) 0.0918(3) 0.0297(13) Uani 1 1 d . . .
C19B C 0.2280(4) 0.8208(4) 0.0689(3) 0.0379(15) Uani 1 1 d . . .
H19B H 0.171903 0.828295 0.036224 0.045 Uiso 1 1 calc R U .
C20B C 0.2563(5) 0.9078(5) 0.0939(3) 0.0456(16) Uani 1 1 d . . .
H20B H 0.220774 0.973126 0.077220 0.055 Uiso 1 1 calc R U .
C21B C 0.5728(4) 0.3075(4) 0.0480(3) 0.0212(12) Uani 1 1 d . . .
C22B C 0.5274(4) 0.2254(4) 0.0261(3) 0.0266(12) Uani 1 1 d . . .
C23B C 0.5698(4) 0.1243(4) 0.0517(3) 0.0358(14) Uani 1 1 d . . .
H23B H 0.540660 0.071390 0.034488 0.043 Uiso 1 1 calc R U .
C24B C 0.6522(4) 0.0981(4) 0.1010(3) 0.0383(15) Uani 1 1 d . . .
C25B C 0.6950(4) 0.1793(4) 0.1227(3) 0.0342(14) Uani 1 1 d . . .
H25B H 0.749543 0.165021 0.157021 0.041 Uiso 1 1 calc R U .
C26B C 0.6613(4) 0.2814(4) 0.0961(3) 0.0283(13) Uani 1 1 d . . .
C27B C 0.4411(4) 0.2388(4) -0.0265(3) 0.0306(13) Uani 1 1 d . . .
H27B H 0.432728 0.179251 -0.049275 0.037 Uiso 1 1 calc R U .
C28B C 0.2972(4) 0.3078(4) -0.1022(3) 0.0386(15) Uani 1 1 d . . .
H28C H 0.230789 0.306410 -0.076856 0.046 Uiso 1 1 calc R U .
H28D H 0.321157 0.241604 -0.124627 0.046 Uiso 1 1 calc R U .
C29B C 0.2792(5) 0.3913(5) -0.1633(3) 0.0421(16) Uani 1 1 d . . .
H29C H 0.241555 0.368841 -0.203634 0.050 Uiso 1 1 calc R U .
H29D H 0.346869 0.400120 -0.183185 0.050 Uiso 1 1 calc R U .
C30B C 0.2175(5) 0.4957(4) -0.1385(3) 0.0393(15) Uani 1 1 d . . .
H30C H 0.188660 0.537323 -0.182265 0.047 Uiso 1 1 calc R U .
H30D H 0.159248 0.484840 -0.106559 0.047 Uiso 1 1 calc R U .
C31B C 0.2829(4) 0.6433(4) -0.1233(3) 0.0291(13) Uani 1 1 d . . .
H31B H 0.241436 0.664886 -0.165260 0.035 Uiso 1 1 calc R U .
C32B C 0.6953(6) -0.0105(5) 0.1280(4) 0.069(2) Uani 1 1 d . . .
H32D H 0.641215 -0.037696 0.154301 0.103 Uiso 1 1 calc R U .
H32E H 0.752801 -0.011779 0.161248 0.103 Uiso 1 1 calc R U .
H32F H 0.719730 -0.051912 0.086006 0.103 Uiso 1 1 calc R U .
Cl1A Cl 0.43944(15) 1.05138(14) 0.36003(11) 0.0691(6) Uani 1 1 d . . .
Cl2A Cl 0.84770(16) 0.02260(14) 0.31897(12) 0.0740(6) Uani 1 1 d . . .
Cl1B Cl -0.02154(15) 0.11072(17) 0.11754(14) 0.0869(7) Uani 1 1 d . . .
Cl2B Cl 0.37791(17) 1.00806(14) 0.17164(14) 0.0835(7) Uani 1 1 d . . .
Dy1A Dy 0.85564(2) 0.56045(2) 0.46883(2) 0.02539(8) Uani 1 1 d . . .
Dy1B Dy 0.35435(2) 0.48605(2) 0.02925(2) 0.02235(8) Uani 1 1 d . . .
N1A N 0.8379(3) 0.6810(3) 0.3516(2) 0.0275(11) Uani 1 1 d . . .
N2A N 0.9183(3) 0.4814(3) 0.3418(2) 0.0276(10) Uani 1 1 d . . .
N3A N 0.8693(3) 0.7347(4) 0.5257(2) 0.0336(12) Uani 1 1 d . . .
N4A N 0.7886(3) 0.5459(4) 0.6032(3) 0.0342(12) Uani 1 1 d . . .
N1B N 0.3495(3) 0.3536(3) 0.1344(2) 0.0277(11) Uani 1 1 d . . .
N2B N 0.4162(3) 0.5248(3) 0.1565(2) 0.0272(10) Uani 1 1 d . . .
N3B N 0.3753(3) 0.3214(3) -0.0456(2) 0.0288(11) Uani 1 1 d . . .
N4B N 0.2829(3) 0.5520(3) -0.0977(2) 0.0276(11) Uani 1 1 d . . .
O1A O 0.6913(3) 0.6520(3) 0.4642(2) 0.0378(10) Uani 1 1 d . . .
O2A O 0.7786(3) 0.4283(3) 0.45192(19) 0.0334(9) Uani 1 1 d . . .
O3A O 1.0301(3) 0.5794(3) 0.46398(18) 0.0271(8) Uani 1 1 d . . .
O1B O 0.1940(3) 0.4472(3) 0.0325(2) 0.0314(9) Uani 1 1 d . . .
O2B O 0.2596(3) 0.6393(3) 0.06211(19) 0.0306(9) Uani 1 1 d . . .
O3B O 0.5351(2) 0.4041(2) 0.02437(18) 0.0236(8) Uani 1 1 d . . .
C33 C 0.4733(19) 0.4790(14) 0.4619(8) 0.126(8) Uiso 0.5 1 d D U P
H33A H 0.419057 0.439887 0.458723 0.151 Uiso 0.5 1 d R U P
H33B H 0.539757 0.435827 0.449392 0.151 Uiso 0.5 1 d R U P
C34 C 0.4797(13) 0.5064(11) 0.5390(6) 0.061(4) Uiso 0.5 1 d D U P
H34A H 0.409322 0.530055 0.557589 0.074 Uiso 0.5 1 d R U P
H34B H 0.515612 0.562924 0.537849 0.074 Uiso 0.5 1 d R U P
Cl3 Cl 0.4494(2) 0.5925(2) 0.40007(14) 0.1010(8) Uiso 1 1 d D U .

loop_
_atom_site_aniso_label
_atom_site_aniso_U_11
_atom_site_aniso_U_22
_atom_site_aniso_U_33
_atom_site_aniso_U_23
_atom_site_aniso_U_13
_atom_site_aniso_U_12
C1A 0.025(3) 0.038(3) 0.018(3) -0.003(2) 0.001(2) -0.005(3)
C2A 0.022(3) 0.042(4) 0.018(3) 0.000(3) -0.002(2) -0.005(3)
C3A 0.036(3) 0.043(4) 0.029(3) -0.008(3) 0.005(3) -0.003(3)
C4A 0.041(4) 0.056(4) 0.031(3) -0.004(3) 0.015(3) -0.007(3)
C5A 0.046(4) 0.059(5) 0.033(4) 0.009(3) 0.010(3) -0.020(3)
C6A 0.039(3) 0.040(4) 0.027(3) 0.004(3) 0.003(3) -0.010(3)
C7A 0.034(3) 0.033(3) 0.028(3) 0.003(3) 0.001(3) -0.007(3)
C8A 0.035(3) 0.037(4) 0.047(4) 0.008(3) 0.003(3) 0.008(3)
C9A 0.040(4) 0.037(4) 0.046(4) 0.006(3) 0.008(3) 0.001(3)
C10A 0.024(3) 0.032(3) 0.032(3) 0.003(3) 0.003(2) 0.000(3)
C11A 0.026(3) 0.037(4) 0.041(4) 0.005(3) 0.000(3) -0.002(3)
C12A 0.031(3) 0.050(4) 0.057(4) 0.019(3) 0.011(3) 0.003(3)
C13A 0.034(4) 0.057(5) 0.055(4) 0.007(4) 0.010(3) 0.006(3)
C14A 0.025(3) 0.040(4) 0.024(3) -0.004(3) -0.002(2) 0.003(3)
C15A 0.045(4) 0.031(4) 0.060(5) 0.005(3) -0.016(3) -0.008(3)
C16A 0.042(4) 0.041(4) 0.044(4) -0.005(3) -0.006(3) -0.004(3)
C17A 0.029(3) 0.038(4) 0.027(3) 0.002(3) -0.006(3) -0.006(3)
C18A 0.027(3) 0.042(4) 0.030(3) 0.006(3) -0.015(3) -0.008(3)
C19A 0.039(4) 0.042(4) 0.037(4) 0.007(3) -0.011(3) -0.012(3)
C20A 0.046(4) 0.049(4) 0.052(4) 0.010(3) -0.013(3) -0.022(3)
C21A 0.019(3) 0.029(3) 0.026(3) 0.007(3) -0.003(2) -0.003(2)
C22A 0.026(3) 0.032(3) 0.030(3) 0.002(3) -0.001(2) -0.003(3)
C23A 0.041(4) 0.031(4) 0.044(4) 0.004(3) -0.004(3) -0.008(3)
C24A 0.042(4) 0.042(4) 0.047(4) 0.009(3) 0.004(3) -0.014(3)
C25A 0.031(3) 0.047(4) 0.033(3) 0.009(3) 0.006(3) -0.010(3)
C26A 0.020(3) 0.044(4) 0.031(3) -0.009(3) 0.000(2) -0.005(3)
C27A 0.035(3) 0.034(4) 0.038(4) -0.005(3) -0.001(3) 0.002(3)
C28A 0.036(3) 0.042(4) 0.037(4) -0.007(3) 0.013(3) -0.002(3)
C29A 0.054(4) 0.045(4) 0.033(4) -0.015(3) 0.010(3) 0.009(3)
C30A 0.044(4) 0.045(4) 0.039(4) 0.000(3) 0.019(3) 0.008(3)
C31A 0.024(3) 0.047(4) 0.026(3) -0.002(3) 0.004(2) -0.003(3)
C32A 0.087(6) 0.054(5) 0.098(6) 0.008(5) 0.030(5) -0.033(5)
C1B 0.021(3) 0.039(4) 0.020(3) -0.001(3) 0.001(2) -0.005(3)
C2B 0.029(3) 0.039(3) 0.014(3) 0.001(2) 0.000(2) -0.007(3)
C3B 0.039(4) 0.052(4) 0.031(3) -0.001(3) -0.007(3) -0.016(3)
C4B 0.038(4) 0.059(5) 0.034(4) 0.015(3) -0.010(3) -0.013(3)
C5B 0.037(4) 0.051(4) 0.040(4) 0.017(3) -0.007(3) -0.007(3)
C6B 0.030(3) 0.037(4) 0.037(3) 0.012(3) 0.000(3) -0.007(3)
C7B 0.037(3) 0.032(3) 0.023(3) 0.001(2) 0.006(2) -0.008(3)
C8B 0.036(4) 0.048(4) 0.066(5) -0.005(4) 0.002(3) -0.025(3)
C9B 0.042(4) 0.041(4) 0.050(4) 0.006(3) 0.003(3) -0.017(3)
C10B 0.020(3) 0.028(3) 0.036(3) 0.000(3) 0.004(2) -0.009(2)
C11B 0.026(3) 0.039(4) 0.040(4) -0.008(3) 0.005(3) -0.010(3)
C12B 0.030(3) 0.040(4) 0.061(4) 0.003(3) -0.014(3) -0.007(3)
C13B 0.031(4) 0.055(5) 0.077(5) -0.010(4) -0.005(3) -0.018(3)
C14B 0.036(3) 0.046(4) 0.028(3) -0.002(3) -0.002(3) -0.013(3)
C15B 0.053(4) 0.026(4) 0.048(4) -0.015(3) 0.009(3) -0.016(3)
C16B 0.051(4) 0.045(4) 0.038(4) -0.012(3) 0.001(3) -0.017(3)
C17B 0.038(3) 0.029(3) 0.030(3) -0.007(3) 0.005(3) -0.010(3)
C18B 0.029(3) 0.034(3) 0.027(3) -0.006(3) 0.011(2) -0.010(3)
C19B 0.037(3) 0.030(3) 0.047(4) -0.006(3) 0.003(3) -0.006(3)
C20B 0.053(4) 0.030(4) 0.052(4) -0.006(3) 0.010(3) -0.004(3)
C21B 0.020(3) 0.021(3) 0.021(3) 0.000(2) 0.008(2) 0.000(2)
C22B 0.024(3) 0.025(3) 0.031(3) -0.005(2) 0.003(2) -0.005(2)
C23B 0.045(4) 0.020(3) 0.045(4) 0.003(3) -0.005(3) -0.011(3)
C24B 0.037(4) 0.029(4) 0.047(4) 0.003(3) -0.003(3) -0.003(3)
C25B 0.031(3) 0.032(3) 0.037(3) 0.008(3) -0.007(3) -0.004(3)
C26B 0.028(3) 0.032(3) 0.025(3) 0.000(2) 0.004(2) -0.006(3)
C27B 0.039(3) 0.020(3) 0.035(3) -0.007(3) 0.001(3) -0.010(3)
C28B 0.039(4) 0.035(4) 0.045(4) -0.012(3) -0.011(3) -0.012(3)
C29B 0.056(4) 0.043(4) 0.032(3) -0.002(3) -0.018(3) -0.020(3)
C30B 0.046(4) 0.032(4) 0.044(4) 0.006(3) -0.024(3) -0.016(3)
C31B 0.025(3) 0.038(4) 0.025(3) 0.000(3) -0.008(2) -0.007(3)
C32B 0.082(6) 0.040(4) 0.084(6) 0.014(4) -0.037(5) -0.010(4)
Cl1A 0.0719(13) 0.0460(11) 0.0714(13) 0.0131(9) 0.0142(10) 0.0244(9)
Cl2A 0.0905(15) 0.0393(11) 0.0948(15) -0.0131(10) -0.0071(12) -0.0168(10)
Cl1B 0.0579(12) 0.0757(15) 0.140(2) 0.0209(14) -0.0066(12) -0.0472(11)
Cl2B 0.0906(15) 0.0406(11) 0.1270(19) -0.0234(12) -0.0172(14) -0.0254(11)
Dy1A 0.02057(14) 0.03094(17) 0.02228(15) 0.00087(12) 0.00230(11) -0.00058(12)
Dy1B 0.02145(14) 0.02436(16) 0.02192(15) -0.00130(11) -0.00128(11) -0.00618(11)
N1A 0.026(2) 0.033(3) 0.024(2) -0.002(2) 0.002(2) -0.008(2)
N2A 0.025(2) 0.033(3) 0.023(2) 0.004(2) -0.0017(19) -0.002(2)
N3A 0.029(3) 0.043(3) 0.027(3) -0.004(2) 0.004(2) -0.003(2)
N4A 0.029(3) 0.038(3) 0.032(3) -0.001(2) 0.010(2) -0.001(2)
N1B 0.024(2) 0.025(3) 0.035(3) 0.001(2) 0.006(2) -0.007(2)
N2B 0.025(2) 0.033(3) 0.026(2) -0.005(2) -0.002(2) -0.010(2)
N3B 0.029(3) 0.032(3) 0.025(2) -0.007(2) -0.004(2) -0.005(2)
N4B 0.038(3) 0.024(3) 0.021(2) -0.003(2) -0.007(2) -0.006(2)
O1A 0.022(2) 0.043(3) 0.043(2) 0.012(2) 0.0042(18) 0.0023(19)
O2A 0.033(2) 0.040(3) 0.028(2) -0.0032(18) 0.0021(17) -0.0090(19)
O3A 0.0245(19) 0.030(2) 0.025(2) 0.0035(17) 0.0034(16) -0.0025(17)
O1B 0.024(2) 0.033(2) 0.039(2) 0.0024(18) -0.0036(17) -0.0097(18)
O2B 0.028(2) 0.031(2) 0.034(2) -0.0088(18) 0.0018(17) -0.0080(17)
O3B 0.0245(19) 0.017(2) 0.029(2) 0.0023(16) -0.0033(16) -0.0044(16)

loop_
_atom_type_symbol
_atom_type_description
_atom_type_scat_dispersion_real
_atom_type_scat_dispersion_imag
_atom_type_scat_source
C C 0.0033 0.0016 'International Tables Vol C Tables 4.2.6.8 and 6.1.1.4'
H H 0.0000 0.0000 'International Tables Vol C Tables 4.2.6.8 and 6.1.1.4'
N N 0.0061 0.0033 'International Tables Vol C Tables 4.2.6.8 and 6.1.1.4'
O O 0.0106 0.0060 'International Tables Vol C Tables 4.2.6.8 and 6.1.1.4'
Cl Cl 0.1484 0.1585 'International Tables Vol C Tables 4.2.6.8 and 6.1.1.4'
Dy Dy -0.1892 4.4098 'International Tables Vol C Tables 4.2.6.8 and 6.1.1.4'

loop_
_geom_angle_atom_site_label_1
_geom_angle_atom_site_label_2
_geom_angle_atom_site_label_3
_geom_angle
_geom_angle_site_symmetry_1
_geom_angle_site_symmetry_3
C2A C1A C6A 119.7(5) . .
C2A C1A N1A 116.1(5) . .
C6A C1A N1A 124.2(5) . .
C3A C2A C1A 119.3(5) . .
C3A C2A N2A 125.2(5) . .
C1A C2A N2A 115.6(4) . .
C2A C3A C4A 120.2(6) . .
C2A C3A H3A 119.9 . .
C4A C3A H3A 119.9 . .
C5A C4A C3A 120.4(5) . .
C5A C4A H4A 119.8 . .
C3A C4A H4A 119.8 . .
C4A C5A C6A 120.4(6) . .
C4A C5A H5A 119.8 . .
C6A C5A H5A 119.8 . .
C5A C6A C1A 120.0(6) . .
C5A C6A H6A 120.0 . .
C1A C6A H6A 120.0 . .
N1A C7A C10A 126.5(5) . .
N1A C7A H7A 116.8 . .
C10A C7A H7A 116.8 . .
C9A C8A C13A 120.5(6) . .
C9A C8A Cl1A 120.5(5) . .
C13A C8A Cl1A 119.0(5) . .
C8A C9A C10A 120.7(6) . .
C8A C9A H9A 119.7 . .
C10A C9A H9A 119.7 . .
C11A C10A C9A 120.5(5) . .
C11A C10A C7A 122.7(5) . .
C9A C10A C7A 116.7(5) . .
O1A C11A C10A 123.8(5) . .
O1A C11A C12A 120.1(5) . .
C10A C11A C12A 116.1(5) . .
C13A C12A C11A 122.4(6) . .
C13A C12A H12A 118.8 . .
C11A C12A H12A 118.8 . .
C12A C13A C8A 119.9(6) . .
C12A C13A H13A 120.0 . .
C8A C13A H13A 120.0 . .
N2A C14A C17A 127.3(5) . .
N2A C14A H14A 116.4 . .
C17A C14A H14A 116.4 . .
C16A C15A C20A 120.6(6) . .
C16A C15A Cl2A 119.8(5) . .
C20A C15A Cl2A 119.6(5) . .
C15A C16A C17A 120.7(6) . .
C15A C16A H16A 119.6 . .
C17A C16A H16A 119.6 . .
C16A C17A C14A 117.1(5) . .
C16A C17A C18A 119.7(6) . .
C14A C17A C18A 123.0(5) . .
O2A C18A C19A 120.9(5) . .
O2A C18A C17A 122.0(5) . .
C19A C18A C17A 117.0(5) . .
C20A C19A C18A 121.8(6) . .
C20A C19A H19A 119.1 . .
C18A C19A H19A 119.1 . .
C19A C20A C15A 120.1(6) . .
C19A C20A H20A 120.0 . .
C15A C20A H20A 120.0 . .
O3A C21A C26A 120.9(5) . .
O3A C21A C22A 121.2(5) . .
C26A C21A C22A 117.8(5) . .
C23A C22A C21A 120.1(5) . .
C23A C22A C27A 116.7(5) . .
C21A C22A C27A 123.1(5) . .
C24A C23A C22A 123.1(6) . .
C24A C23A H23A 118.5 . .
C22A C23A H23A 118.5 . .
C23A C24A C25A 115.5(6) . .
C23A C24A C32A 121.4(6) . .
C25A C24A C32A 123.1(6) . .
C24A C25A C26A 124.2(5) . .
C24A C25A H25A 117.9 . .
C26A C25A H25A 117.9 . .
C25A C26A C21A 119.1(5) . .
C25A C26A C31A 116.4(5) . 2_766
C21A C26A C31A 124.4(5) . 2_766
N3A C27A C22A 128.6(6) . .
N3A C27A H27A 115.7 . .
C22A C27A H27A 115.7 . .
N3A C28A C29A 112.6(5) . .
N3A C28A H28A 109.1 . .
C29A C28A H28A 109.1 . .
N3A C28A H28B 109.1 . .
C29A C28A H28B 109.1 . .
H28A C28A H28B 107.8 . .
C28A C29A C30A 116.3(5) . .
C28A C29A H29A 108.2 . .
C30A C29A H29A 108.2 . .
C28A C29A H29B 108.2 . .
C30A C29A H29B 108.2 . .
H29A C29A H29B 107.4 . .
N4A C30A C29A 112.6(5) . .
N4A C30A H30A 109.1 . .
C29A C30A H30A 109.1 . .
N4A C30A H30B 109.1 . .
C29A C30A H30B 109.1 . .
H30A C30A H30B 107.8 . .
N4A C31A C26A 127.5(5) . 2_766
N4A C31A H31A 116.2 . .
C26A C31A H31A 116.2 2_766 .
C24A C32A H32A 109.5 . .
C24A C32A H32B 109.5 . .
H32A C32A H32B 109.5 . .
C24A C32A H32C 109.5 . .
H32A C32A H32C 109.5 . .
H32B C32A H32C 109.5 . .
C6B C1B C2B 119.7(5) . .
C6B C1B N1B 125.3(5) . .
C2B C1B N1B 115.0(5) . .
C3B C2B C1B 118.5(5) . .
C3B C2B N2B 125.5(5) . .
C1B C2B N2B 116.0(4) . .
C4B C3B C2B 120.3(6) . .
C4B C3B H3B 119.8 . .
C2B C3B H3B 119.8 . .
C3B C4B C5B 121.2(6) . .
C3B C4B H4B 119.4 . .
C5B C4B H4B 119.4 . .
C6B C5B C4B 119.3(6) . .
C6B C5B H5B 120.4 . .
C4B C5B H5B 120.4 . .
C5B C6B C1B 121.1(6) . .
C5B C6B H6B 119.5 . .
C1B C6B H6B 119.5 . .
N1B C7B C10B 127.0(5) . .
N1B C7B H7B 116.5 . .
C10B C7B H7B 116.5 . .
C9B C8B C13B 120.7(6) . .
C9B C8B Cl1B 119.4(5) . .
C13B C8B Cl1B 119.9(5) . .
C8B C9B C10B 121.0(6) . .
C8B C9B H9B 119.5 . .
C10B C9B H9B 119.5 . .
C9B C10B C11B 120.3(5) . .
C9B C10B C7B 117.4(5) . .
C11B C10B C7B 122.2(5) . .
O1B C11B C10B 123.4(5) . .
O1B C11B C12B 120.2(5) . .
C10B C11B C12B 116.4(5) . .
C13B C12B C11B 122.1(6) . .
C13B C12B H12B 118.9 . .
C11B C12B H12B 118.9 . .
C12B C13B C8B 119.4(6) . .
C12B C13B H13B 120.3 . .
C8B C13B H13B 120.3 . .
N2B C14B C17B 126.2(5) . .
N2B C14B H14B 116.9 . .
C17B C14B H14B 116.9 . .
C16B C15B C20B 120.5(5) . .
C16B C15B Cl2B 120.4(5) . .
C20B C15B Cl2B 119.0(5) . .
C15B C16B C17B 120.8(6) . .
C15B C16B H16B 119.6 . .
C17B C16B H16B 119.6 . .
C16B C17B C18B 120.2(5) . .
C16B C17B C14B 117.6(5) . .
C18B C17B C14B 122.0(5) . .
O2B C18B C19B 120.3(5) . .
O2B C18B C17B 123.0(5) . .
C19B C18B C17B 116.7(5) . .
C20B C19B C18B 121.8(6) . .
C20B C19B H19B 119.1 . .
C18B C19B H19B 119.1 . .
C19B C20B C15B 119.6(6) . .
C19B C20B H20B 120.2 . .
C15B C20B H20B 120.2 . .
O3B C21B C22B 121.4(4) . .
O3B C21B C26B 121.5(4) . .
C22B C21B C26B 117.1(5) . .
C23B C22B C21B 119.8(5) . .
C23B C22B C27B 116.6(5) . .
C21B C22B C27B 123.5(5) . .
C24B C23B C22B 124.0(5) . .
C24B C23B H23B 118.0 . .
C22B C23B H23B 118.0 . .
C23B C24B C25B 115.5(5) . .
C23B C24B C32B 122.9(5) . .
C25B C24B C32B 121.6(5) . .
C24B C25B C26B 123.9(5) . .
C24B C25B H25B 118.0 . .
C26B C25B H25B 118.0 . .
C25B C26B C21B 119.5(5) . .
C25B C26B C31B 116.6(5) . 2_665
C21B C26B C31B 123.8(5) . 2_665
N3B C27B C22B 128.6(5) . .
N3B C27B H27B 115.7 . .
C22B C27B H27B 115.7 . .
N3B C28B C29B 113.7(5) . .
N3B C28B H28C 108.8 . .
C29B C28B H28C 108.8 . .
N3B C28B H28D 108.8 . .
C29B C28B H28D 108.8 . .
H28C C28B H28D 107.7 . .
C28B C29B C30B 114.3(5) . .
C28B C29B H29C 108.7 . .
C30B C29B H29C 108.7 . .
C28B C29B H29D 108.7 . .
C30B C29B H29D 108.7 . .
H29C C29B H29D 107.6 . .
N4B C30B C29B 112.3(4) . .
N4B C30B H30C 109.1 . .
C29B C30B H30C 109.1 . .
N4B C30B H30D 109.1 . .
C29B C30B H30D 109.1 . .
H30C C30B H30D 107.9 . .
N4B C31B C26B 129.0(5) . 2_665
N4B C31B H31B 115.5 . .
C26B C31B H31B 115.5 2_665 .
C24B C32B H32D 109.5 . .
C24B C32B H32E 109.5 . .
H32D C32B H32E 109.5 . .
C24B C32B H32F 109.5 . .
H32D C32B H32F 109.5 . .
H32E C32B H32F 109.5 . .
O2A Dy1A O1A 83.32(14) . .
O2A Dy1A O3A 133.53(13) . .
O1A Dy1A O3A 141.75(13) . .
O2A Dy1A O3A 77.82(12) . 2_766
O1A Dy1A O3A 143.27(13) . 2_766
O3A Dy1A O3A 68.31(14) . 2_766
O2A Dy1A N4A 83.85(14) . .
O1A Dy1A N4A 76.40(14) . .
O3A Dy1A N4A 112.05(13) . .
O3A Dy1A N4A 70.50(13) 2_766 .
O2A Dy1A N1A 110.45(13) . .
O1A Dy1A N1A 71.62(13) . .
O3A Dy1A N1A 83.49(12) . .
O3A Dy1A N1A 144.73(12) 2_766 .
N4A Dy1A N1A 142.72(14) . .
O2A Dy1A N2A 71.13(13) . .
O1A Dy1A N2A 112.23(13) . .
O3A Dy1A N2A 78.50(12) . .
O3A Dy1A N2A 91.10(12) 2_766 .
N4A Dy1A N2A 151.78(15) . .
N1A Dy1A N2A 61.88(13) . .
O2A Dy1A N3A 153.94(13) . .
O1A Dy1A N3A 76.49(14) . .
O3A Dy1A N3A 70.35(13) . .
O3A Dy1A N3A 109.27(13) 2_766 .
N4A Dy1A N3A 75.59(15) . .
N1A Dy1A N3A 78.72(14) . .
N2A Dy1A N3A 131.97(14) . .
O2A Dy1A Dy1A 106.28(9) . 2_766
O1A Dy1A Dy1A 163.50(10) . 2_766
O3A Dy1A Dy1A 34.75(9) . 2_766
O3A Dy1A Dy1A 33.56(8) 2_766 2_766
N4A Dy1A Dy1A 91.07(10) . 2_766
N1A Dy1A Dy1A 115.68(9) . 2_766
N2A Dy1A Dy1A 83.87(9) . 2_766
N3A Dy1A Dy1A 90.14(10) . 2_766
O2B Dy1B O1B 81.16(13) . .
O2B Dy1B O3B 136.84(11) . .
O1B Dy1B O3B 140.50(12) . .
O2B Dy1B O3B 81.02(12) . 2_665
O1B Dy1B O3B 146.69(12) . 2_665
O3B Dy1B O3B 66.61(13) . 2_665
O2B Dy1B N4B 81.63(13) . .
O1B Dy1B N4B 77.48(14) . .
O3B Dy1B N4B 112.49(12) . .
O3B Dy1B N4B 72.24(13) 2_665 .
O2B Dy1B N1B 109.34(13) . .
O1B Dy1B N1B 71.63(13) . .
O3B Dy1B N1B 82.87(12) . .
O3B Dy1B N1B 141.25(12) 2_665 .
N4B Dy1B N1B 144.76(14) . .
O2B Dy1B N2B 71.77(13) . .
O1B Dy1B N2B 113.43(13) . .
O3B Dy1B N2B 78.58(12) . .
O3B Dy1B N2B 87.11(12) 2_665 .
N4B Dy1B N2B 148.61(14) . .
N1B Dy1B N2B 62.96(14) . .
O2B Dy1B N3B 150.51(13) . .
O1B Dy1B N3B 75.22(13) . .
O3B Dy1B N3B 70.85(12) . .
O3B Dy1B N3B 109.87(12) 2_665 .
N4B Dy1B N3B 76.27(14) . .
N1B Dy1B N3B 79.78(14) . .
N2B Dy1B N3B 134.19(14) . .
O2B Dy1B Dy1B 109.87(9) . 2_665
O1B Dy1B Dy1B 164.12(9) . 2_665
O3B Dy1B Dy1B 33.53(8) . 2_665
O3B Dy1B Dy1B 33.08(8) 2_665 2_665
N4B Dy1B Dy1B 92.52(10) . 2_665
N1B Dy1B Dy1B 113.30(9) . 2_665
N2B Dy1B Dy1B 81.49(9) . 2_665
N3B Dy1B Dy1B 90.54(10) . 2_665
C7A N1A C1A 116.1(5) . .
C7A N1A Dy1A 128.9(4) . .
C1A N1A Dy1A 114.9(3) . .
C14A N2A C2A 118.2(4) . .
C14A N2A Dy1A 127.3(4) . .
C2A N2A Dy1A 114.5(3) . .
C27A N3A C28A 114.0(5) . .
C27A N3A Dy1A 122.3(4) . .
C28A N3A Dy1A 122.5(4) . .
C31A N4A C30A 114.0(5) . .
C31A N4A Dy1A 123.1(4) . .
C30A N4A Dy1A 121.3(4) . .
C7B N1B C1B 114.9(5) . .
C7B N1B Dy1B 129.9(4) . .
C1B N1B Dy1B 115.1(3) . .
C14B N2B C2B 118.6(4) . .
C14B N2B Dy1B 126.6(4) . .
C2B N2B Dy1B 114.7(3) . .
C27B N3B C28B 114.6(4) . .
C27B N3B Dy1B 121.6(3) . .
C28B N3B Dy1B 122.4(3) . .
C31B N4B C30B 115.3(4) . .
C31B N4B Dy1B 122.6(3) . .
C30B N4B Dy1B 120.7(3) . .
C11A O1A Dy1A 140.4(4) . .
C18A O2A Dy1A 139.8(3) . .
C21A O3A Dy1A 126.6(3) . .
C21A O3A Dy1A 121.6(3) . 2_766
Dy1A O3A Dy1A 111.69(14) . 2_766
C11B O1B Dy1B 140.5(3) . .
C18B O2B Dy1B 134.3(3) . .
C21B O3B Dy1B 124.2(3) . .
C21B O3B Dy1B 122.4(3) . 2_665
Dy1B O3B Dy1B 113.39(13) . 2_665
C34 C33 C34 80(2) 2_666 .
C34 C33 C33 56.6(19) 2_666 2_666
C34 C33 C33 23.0(9) . 2_666
C34 C33 Cl3 77.1(14) 2_666 .
C34 C33 Cl3 110.9(12) . .
C33 C33 Cl3 102.3(15) 2_666 .
C34 C33 H33A 163.5 2_666 .
C34 C33 H33A 108.5 . .
C33 C33 H33A 130.5 2_666 .
Cl3 C33 H33A 111.9 . .
C34 C33 H33B 54.4 2_666 .
C34 C33 H33B 106.9 . .
C33 C33 H33B 90.9 2_666 .
Cl3 C33 H33B 109.5 . .
H33A C33 H33B 109.1 . .
C34 C33 H34B 103(4) 2_666 2_666
C34 C33 H34B 106(2) . 2_666
C33 C33 H34B 109(2) 2_666 2_666
Cl3 C33 H34B 143(3) . 2_666
H33A C33 H34B 61.2 . 2_666
H33B C33 H34B 50.9 . 2_666
C33 C34 C33 100(2) 2_666 .
C33 C34 C34 74(2) 2_666 2_666
C33 C34 C34 26.7(11) . 2_666
C33 C34 Cl3 81.1(14) 2_666 2_666
C33 C34 Cl3 115.5(10) . 2_666
C34 C34 Cl3 110.4(13) 2_666 2_666
C33 C34 H34A 139.3 2_666 .
C33 C34 H34A 108.1 . .
C34 C34 H34A 130.5 2_666 .
Cl3 C34 H34A 110.6 2_666 .
C33 C34 H34B 33.4 2_666 .
C33 C34 H34B 106.3 . .
C34 C34 H34B 83.8 2_666 .
Cl3 C34 H34B 107.2 2_666 .
H34A C34 H34B 108.8 . .
C33 C34 H33B 81(3) 2_666 2_666
C33 C34 H33B 120.6(15) . 2_666
C34 C34 H33B 115.3(18) 2_666 2_666
Cl3 C34 H33B 123.2(16) 2_666 2_666
H34A C34 H33B 59.4 . 2_666
H34B C34 H33B 49.4 . 2_666
C34 Cl3 C33 21.9(9) 2_666 .

loop_
_geom_bond_atom_site_label_1
_geom_bond_atom_site_label_2
_geom_bond_distance
_geom_bond_site_symmetry_2
C1A C2A 1.397(7) .
C1A C6A 1.401(7) .
C1A N1A 1.435(6) .
C2A C3A 1.389(7) .
C2A N2A 1.429(7) .
C3A C4A 1.389(8) .
C3A H3A 0.9300 .
C4A C5A 1.371(8) .
C4A H4A 0.9300 .
C5A C6A 1.375(7) .
C5A H5A 0.9300 .
C6A H6A 0.9300 .
C7A N1A 1.293(6) .
C7A C10A 1.449(7) .
C7A H7A 0.9300 .
C8A C9A 1.349(8) .
C8A C13A 1.381(8) .
C8A Cl1A 1.748(6) .
C9A C10A 1.409(7) .
C9A H9A 0.9300 .
C10A C11A 1.399(8) .
C11A O1A 1.298(6) .
C11A C12A 1.427(8) .
C12A C13A 1.354(8) .
C12A H12A 0.9300 .
C13A H13A 0.9300 .
C14A N2A 1.293(7) .
C14A C17A 1.437(8) .
C14A H14A 0.9300 .
C15A C16A 1.372(9) .
C15A C20A 1.384(9) .
C15A Cl2A 1.753(6) .
C16A C17A 1.398(8) .
C16A H16A 0.9300 .
C17A C18A 1.439(8) .
C18A O2A 1.301(6) .
C18A C19A 1.411(8) .
C19A C20A 1.375(8) .
C19A H19A 0.9300 .
C20A H20A 0.9300 .
C21A O3A 1.334(6) .
C21A C26A 1.404(7) .
C21A C22A 1.405(7) .
C22A C23A 1.403(8) .
C22A C27A 1.455(7) .
C23A C24A 1.378(8) .
C23A H23A 0.9300 .
C24A C25A 1.384(8) .
C24A C32A 1.509(9) .
C25A C26A 1.397(8) .
C25A H25A 0.9300 .
C26A C31A 1.446(7) 2_766
C27A N3A 1.272(7) .
C27A H27A 0.9300 .
C28A N3A 1.477(6) .
C28A C29A 1.507(8) .
C28A H28A 0.9700 .
C28A H28B 0.9700 .
C29A C30A 1.517(8) .
C29A H29A 0.9700 .
C29A H29B 0.9700 .
C30A N4A 1.476(7) .
C30A H30A 0.9700 .
C30A H30B 0.9700 .
C31A N4A 1.278(7) .
C31A H31A 0.9300 .
C32A H32A 0.9600 .
C32A H32B 0.9600 .
C32A H32C 0.9600 .
C1B C6B 1.381(7) .
C1B C2B 1.406(7) .
C1B N1B 1.437(6) .
C2B C3B 1.396(7) .
C2B N2B 1.428(7) .
C3B C4B 1.370(8) .
C3B H3B 0.9300 .
C4B C5B 1.377(8) .
C4B H4B 0.9300 .
C5B C6B 1.372(7) .
C5B H5B 0.9300 .
C6B H6B 0.9300 .
C7B N1B 1.289(6) .
C7B C10B 1.450(7) .
C7B H7B 0.9300 .
C8B C9B 1.357(8) .
C8B C13B 1.389(9) .
C8B Cl1B 1.749(6) .
C9B C10B 1.403(7) .
C9B H9B 0.9300 .
C10B C11B 1.408(8) .
C11B O1B 1.304(6) .
C11B C12B 1.433(7) .
C12B C13B 1.369(8) .
C12B H12B 0.9300 .
C13B H13B 0.9300 .
C14B N2B 1.290(7) .
C14B C17B 1.447(8) .
C14B H14B 0.9300 .
C15B C16B 1.364(8) .
C15B C20B 1.392(8) .
C15B Cl2B 1.741(6) .
C16B C17B 1.393(7) .
C16B H16B 0.9300 .
C17B C18B 1.427(7) .
C18B O2B 1.302(6) .
C18B C19B 1.417(8) .
C19B C20B 1.376(8) .
C19B H19B 0.9300 .
C20B H20B 0.9300 .
C21B O3B 1.323(6) .
C21B C22B 1.413(7) .
C21B C26B 1.424(7) .
C22B C23B 1.397(7) .
C22B C27B 1.455(7) .
C23B C24B 1.377(7) .
C23B H23B 0.9300 .
C24B C25B 1.383(7) .
C24B C32B 1.491(8) .
C25B C26B 1.394(7) .
C25B H25B 0.9300 .
C26B C31B 1.455(7) 2_665
C27B N3B 1.277(6) .
C27B H27B 0.9300 .
C28B N3B 1.489(6) .
C28B C29B 1.502(8) .
C28B H28C 0.9700 .
C28B H28D 0.9700 .
C29B C30B 1.527(8) .
C29B H29C 0.9700 .
C29B H29D 0.9700 .
C30B N4B 1.466(6) .
C30B H30C 0.9700 .
C30B H30D 0.9700 .
C31B N4B 1.272(7) .
C31B H31B 0.9300 .
C32B H32D 0.9600 .
C32B H32E 0.9600 .
C32B H32F 0.9600 .
Dy1A O2A 2.224(4) .
Dy1A O1A 2.227(3) .
Dy1A O3A 2.334(3) .
Dy1A O3A 2.406(3) 2_766
Dy1A N4A 2.549(4) .
Dy1A N1A 2.556(4) .
Dy1A N2A 2.588(4) .
Dy1A N3A 2.605(5) .
Dy1A Dy1A 3.9231(5) 2_766
Dy1B O2B 2.240(3) .
Dy1B O1B 2.249(3) .
Dy1B O3B 2.376(3) .
Dy1B O3B 2.405(3) 2_665
Dy1B N4B 2.514(4) .
Dy1B N1B 2.518(4) .
Dy1B N2B 2.535(4) .
Dy1B N3B 2.574(4) .
Dy1B Dy1B 3.9963(5) 2_665
C33 C34 0.68(3) 2_666
C33 C34 1.448(9) .
C33 C33 1.71(3) 2_666
C33 Cl3 1.799(14) .
C33 H33A 0.9616 .
C33 H33B 0.9603 .
C33 H34B 0.54(3) 2_666
C34 C34 1.48(3) 2_666
C34 Cl3 1.775(11) 2_666
C34 H34A 0.9611 .
C34 H34B 0.9607 .
